data_7107273
loop_
_publ_author_name
'Yvonne Kirchwehm'
'Alexander Damme'
'Thomas Kupfer'
'Holger Braunschweig'
'Anke Krueger'

_publ_section_title
;
 Ortho-methylated tribenzotriquinacenes - paving the way to curved carbon
 networks
;
_journal_name_full Chem.Commun.
_journal_page_first 1502
_journal_paper_doi 10.1039/c1cc14703j
_journal_volume 48
_journal_year 2012
_chemical_formula_moiety 'C29 H30'
_chemical_formula_sum 'C29 H30'
_chemical_formula_weight 378.53
_chemical_name_common
;
?
;
_chemical_name_systematic
;
?
;
_space_group_IT_number 2
_symmetry_cell_setting triclinic
_symmetry_space_group_name_Hall '-P 1'
_symmetry_space_group_name_H-M 'P -1'
_atom_sites_solution_hydrogens geom
_atom_sites_solution_primary direct
_atom_sites_solution_secondary difmap
_audit_creation_method SHELXL-97
_cell_angle_alpha 70.585(3)
_cell_angle_beta 76.790(3)
_cell_angle_gamma 87.887(3)
_cell_formula_units_Z 4
_cell_length_a 12.2086(9)
_cell_length_b 13.1797(10)
_cell_length_c 14.0845(10)
_cell_measurement_reflns_used 7590
_cell_measurement_temperature 100(2)
_cell_measurement_theta_max 25.90
_cell_measurement_theta_min 2.58
_cell_volume 2079.0(3)
_computing_cell_refinement 'Saint+ ver. 7.53A (Bruker AXS)'
_computing_data_collection 'APEX2 ver. 2008.3 (Bruker AXS)'
_computing_data_reduction 'Saint+ ver. 7.53A (Bruker AXS)'
_computing_molecular_graphics 'XP ver. 5.1 (Bruker AXS, 1998)'
_computing_publication_material 'SHELXL-97 (Sheldrick, 2008)'
_computing_structure_refinement 'SHELXL-97 (Sheldrick, 2008)'
_computing_structure_solution 'SHELXS-97 (Sheldrick, 2008)'
_diffrn_ambient_temperature 100(2)
_diffrn_measured_fraction_theta_full 0.988
_diffrn_measured_fraction_theta_max 0.988
_diffrn_measurement_device_type 'Bruker APEX-II CCD'
_diffrn_measurement_method '\f and \w scans'
_diffrn_radiation_monochromator 'multi-layer mirror'
_diffrn_radiation_source 'rotating anode'
_diffrn_radiation_type MoK\a
_diffrn_radiation_wavelength 0.71073
_diffrn_reflns_av_R_equivalents 0.0359
_diffrn_reflns_av_sigmaI/netI 0.0154
_diffrn_reflns_limit_h_max 14
_diffrn_reflns_limit_h_min -14
_diffrn_reflns_limit_k_max 16
_diffrn_reflns_limit_k_min -16
_diffrn_reflns_limit_l_max 17
_diffrn_reflns_limit_l_min -17
_diffrn_reflns_number 85497
_diffrn_reflns_theta_full 25.94
_diffrn_reflns_theta_max 25.94
_diffrn_reflns_theta_min 1.58
_exptl_absorpt_coefficient_mu 0.068
_exptl_absorpt_correction_T_max 0.7453
_exptl_absorpt_correction_T_min 0.6308
_exptl_absorpt_correction_type multi-scan
_exptl_absorpt_process_details 'Sadabs 2008/1 (Brucker 2008)'
_exptl_crystal_colour colorless
_exptl_crystal_density_diffrn 1.209
_exptl_crystal_density_method 'not measured'
_exptl_crystal_description block
_exptl_crystal_F_000 816
_exptl_crystal_size_max 0.43
_exptl_crystal_size_mid 0.35
_exptl_crystal_size_min 0.19
_refine_diff_density_max 0.340
_refine_diff_density_min -0.292
_refine_diff_density_rms 0.086
_refine_ls_extinction_method none
_refine_ls_goodness_of_fit_ref 1.071
_refine_ls_hydrogen_treatment constr
_refine_ls_matrix_type full
_refine_ls_number_parameters 537
_refine_ls_number_reflns 8025
_refine_ls_number_restraints 0
_refine_ls_restrained_S_all 1.071
_refine_ls_R_factor_all 0.0434
_refine_ls_R_factor_gt 0.0385
_refine_ls_shift/su_max 0.001
_refine_ls_shift/su_mean 0.000
_refine_ls_structure_factor_coef Fsqd
_refine_ls_weighting_details 'calc w=1/[\s^2^(Fo^2^)+(0.0581P)^2^+0.7868P] where P=(Fo^2^+2Fc^2^)/3'
_refine_ls_weighting_scheme calc
_refine_ls_wR_factor_gt 0.1030
_refine_ls_wR_factor_ref 0.1121
_reflns_number_gt 7343
_reflns_number_total 8025
_reflns_threshold_expression >2sigma(I)
_cod_data_source_file c1cc14703j.txt
_cod_data_source_block 2
_cod_original_sg_symbol_H-M P-1
_cod_database_code 7107273

loop_
_symmetry_equiv_pos_as_xyz
'x, y, z'
'-x, -y, -z'

loop_
_atom_site_label
_atom_site_type_symbol
_atom_site_fract_x
_atom_site_fract_y
_atom_site_fract_z
_atom_site_U_iso_or_equiv
_atom_site_adp_type
_atom_site_occupancy
_atom_site_symmetry_multiplicity
_atom_site_calc_flag
_atom_site_refinement_flags
C1 C 0.01663(10) 0.55485(9) 0.15261(9) 0.0199(2) Uani 1 1 d .
C2 C -0.03911(11) 0.61111(9) 0.07519(10) 0.0231(3) Uani 1 1 d .
C3 C 0.02141(11) 0.63946(10) -0.02689(10) 0.0251(3) Uani 1 1 d .
H3A H -0.0147 0.6766 -0.0809 0.030 Uiso 1 1 calc R
C4 C 0.13307(11) 0.61469(10) -0.05154(10) 0.0246(3) Uani 1 1 d .
H4A H 0.1725 0.6373 -0.1221 0.030 Uiso 1 1 calc R
C5 C 0.18916(10) 0.55752(10) 0.02410(9) 0.0216(2) Uani 1 1 d .
C6 C 0.12828(10) 0.52551(9) 0.12733(9) 0.0194(2) Uani 1 1 d .
C7 C -0.04568(10) 0.61835(9) 0.30456(9) 0.0206(2) Uani 1 1 d .
C8 C -0.14083(10) 0.67929(10) 0.31632(9) 0.0243(3) Uani 1 1 d .
C9 C -0.12376(11) 0.78013(10) 0.32515(10) 0.0271(3) Uani 1 1 d .
H9A H -0.1864 0.8237 0.3341 0.033 Uiso 1 1 calc R
C10 C -0.01816(11) 0.81761(10) 0.32121(10) 0.0258(3) Uani 1 1 d .
H10A H -0.0082 0.8897 0.3185 0.031 Uiso 1 1 calc R
C11 C 0.07490(11) 0.75167(10) 0.32109(9) 0.0218(3) Uani 1 1 d .
C12 C 0.05722(10) 0.64828(9) 0.31971(9) 0.0192(2) Uani 1 1 d .
C13 C 0.24961(10) 0.53526(9) 0.31797(9) 0.0183(2) Uani 1 1 d .
C14 C 0.33364(10) 0.55620(9) 0.36273(9) 0.0206(2) Uani 1 1 d .
C15 C 0.44249(10) 0.52559(10) 0.32855(9) 0.0237(3) Uani 1 1 d .
H15A H 0.5028 0.5455 0.3520 0.028 Uiso 1 1 calc R
C16 C 0.46447(10) 0.46720(10) 0.26169(9) 0.0231(3) Uani 1 1 d .
H16A H 0.5394 0.4473 0.2407 0.028 Uiso 1 1 calc R
C17 C 0.37876(10) 0.43646(9) 0.22402(9) 0.0204(2) Uani 1 1 d .
C18 C 0.27230(10) 0.47672(9) 0.24867(9) 0.0182(2) Uani 1 1 d .
C19 C -0.02979(10) 0.51962(9) 0.27003(9) 0.0199(2) Uani 1 1 d .
H19A H -0.0993 0.4717 0.2940 0.024 Uiso 1 1 calc R
C20 C 0.12371(10) 0.54580(9) 0.35154(9) 0.0183(2) Uani 1 1 d .
H20A H 0.1042 0.5172 0.4289 0.022 Uiso 1 1 calc R
C21 C 0.16394(10) 0.45145(9) 0.22353(9) 0.0182(2) Uani 1 1 d .
H21A H 0.1630 0.3754 0.2241 0.022 Uiso 1 1 calc R
C22 C 0.07049(10) 0.46318(9) 0.31465(9) 0.0184(2) Uani 1 1 d .
C23 C 0.03781(10) 0.35614(9) 0.40173(9) 0.0219(2) Uani 1 1 d .
H23A H 0.0090 0.3050 0.3753 0.033 Uiso 1 1 calc R
H23B H -0.0207 0.3672 0.4575 0.033 Uiso 1 1 calc R
H23C H 0.1041 0.3274 0.4284 0.033 Uiso 1 1 calc R
C24 C -0.16033(11) 0.64073(11) 0.09676(11) 0.0296(3) Uani 1 1 d .
H24A H -0.1864 0.6639 0.0323 0.044 Uiso 1 1 calc R
H24B H -0.1670 0.6996 0.1255 0.044 Uiso 1 1 calc R
H24C H -0.2064 0.5780 0.1466 0.044 Uiso 1 1 calc R
C25 C 0.31088(11) 0.53525(12) -0.00943(10) 0.0283(3) Uani 1 1 d .
H25A H 0.3401 0.5796 -0.0818 0.042 Uiso 1 1 calc R
H25B H 0.3178 0.4589 -0.0025 0.042 Uiso 1 1 calc R
H25C H 0.3542 0.5527 0.0341 0.042 Uiso 1 1 calc R
C26 C -0.25957(11) 0.64028(11) 0.32779(11) 0.0307(3) Uani 1 1 d .
H26A H -0.2579 0.5700 0.3179 0.046 Uiso 1 1 calc R
H26B H -0.2936 0.6920 0.2758 0.046 Uiso 1 1 calc R
H26C H -0.3042 0.6335 0.3971 0.046 Uiso 1 1 calc R
C27 C 0.18582(11) 0.79762(10) 0.32155(10) 0.0260(3) Uani 1 1 d .
H27A H 0.2472 0.7564 0.2963 0.039 Uiso 1 1 calc R
H27B H 0.1867 0.7933 0.3922 0.039 Uiso 1 1 calc R
H27C H 0.1957 0.8731 0.2765 0.039 Uiso 1 1 calc R
C28 C 0.31183(11) 0.60094(10) 0.45077(9) 0.0250(3) Uani 1 1 d .
H28A H 0.2308 0.5958 0.4817 0.038 Uiso 1 1 calc R
H28B H 0.3386 0.6765 0.4245 0.038 Uiso 1 1 calc R
H28C H 0.3519 0.5595 0.5032 0.038 Uiso 1 1 calc R
C29 C 0.40382(11) 0.35510(10) 0.16868(10) 0.0255(3) Uani 1 1 d .
H29A H 0.4456 0.2967 0.2066 0.038 Uiso 1 1 calc R
H29B H 0.4491 0.3901 0.0986 0.038 Uiso 1 1 calc R
H29C H 0.3330 0.3256 0.1650 0.038 Uiso 1 1 calc R
C31 C 0.33683(10) 0.06354(9) 0.30013(9) 0.0190(2) Uani 1 1 d .
C32 C 0.22606(10) 0.06747(10) 0.35341(10) 0.0221(3) Uani 1 1 d .
C33 C 0.14463(10) 0.09869(10) 0.29468(10) 0.0256(3) Uani 1 1 d .
H33A H 0.0706 0.1107 0.3274 0.031 Uiso 1 1 calc R
C34 C 0.16936(11) 0.11240(10) 0.19047(11) 0.0264(3) Uani 1 1 d .
H34A H 0.1121 0.1340 0.1530 0.032 Uiso 1 1 calc R
C35 C 0.27720(11) 0.09514(9) 0.13880(10) 0.0226(3) Uani 1 1 d .
C36 C 0.36186(10) 0.07707(9) 0.19390(9) 0.0196(2) Uani 1 1 d .
C37 C 0.51677(10) 0.11231(9) 0.35333(8) 0.0183(2) Uani 1 1 d .
C38 C 0.48734(10) 0.18770(10) 0.40488(9) 0.0206(2) Uani 1 1 d .
C39 C 0.57452(11) 0.24881(10) 0.41119(9) 0.0231(3) Uani 1 1 d .
H39A H 0.5568 0.3015 0.4442 0.028 Uiso 1 1 calc R
C40 C 0.68619(11) 0.23482(10) 0.37070(9) 0.0230(3) Uani 1 1 d .
H40A H 0.7433 0.2759 0.3791 0.028 Uiso 1 1 calc R
C41 C 0.71669(10) 0.16192(10) 0.31797(9) 0.0205(2) Uani 1 1 d .
C42 C 0.62932(10) 0.10255(9) 0.30749(8) 0.0183(2) Uani 1 1 d .
C43 C 0.67738(10) 0.08440(9) 0.13083(9) 0.0203(2) Uani 1 1 d .
C44 C 0.78593(11) 0.10610(10) 0.06766(10) 0.0247(3) Uani 1 1 d .
C45 C 0.79714(12) 0.18123(11) -0.03157(10) 0.0299(3) Uani 1 1 d .
H45A H 0.8697 0.1985 -0.0768 0.036 Uiso 1 1 calc R
C46 C 0.70487(13) 0.23058(11) -0.06486(10) 0.0301(3) Uani 1 1 d .
H46A H 0.7164 0.2871 -0.1295 0.036 Uiso 1 1 calc R
C47 C 0.59446(12) 0.20016(10) -0.00645(9) 0.0251(3) Uani 1 1 d .
C48 C 0.58194(10) 0.12103(9) 0.09068(9) 0.0205(2) Uani 1 1 d .
C49 C 0.44053(9) 0.02800(9) 0.34415(9) 0.0177(2) Uani 1 1 d .
H49A H 0.4186 -0.0315 0.4120 0.021 Uiso 1 1 calc R
C50 C 0.64079(9) 0.02426(9) 0.24648(9) 0.0183(2) Uani 1 1 d .
H50A H 0.6906 -0.0362 0.2708 0.022 Uiso 1 1 calc R
C51 C 0.48087(10) 0.04491(9) 0.15915(9) 0.0184(2) Uani 1 1 d .
H51A H 0.4751 -0.0102 0.1258 0.022 Uiso 1 1 calc R
C52 C 0.51754(10) -0.01537(9) 0.26253(9) 0.0181(2) Uani 1 1 d .
C53 C 0.50422(10) -0.13694(9) 0.29055(9) 0.0214(2) Uani 1 1 d .
H53A H 0.5225 -0.1725 0.3578 0.032 Uiso 1 1 calc R
H53B H 0.5553 -0.1600 0.2377 0.032 Uiso 1 1 calc R
H53C H 0.4263 -0.1565 0.2942 0.032 Uiso 1 1 calc R
C54 C 0.18634(11) 0.02892(11) 0.46962(10) 0.0281(3) Uani 1 1 d .
H54A H 0.1548 0.0889 0.4920 0.042 Uiso 1 1 calc R
H54B H 0.2500 0.0016 0.5010 0.042 Uiso 1 1 calc R
H54C H 0.1283 -0.0288 0.4913 0.042 Uiso 1 1 calc R
C55 C 0.29223(12) 0.08253(11) 0.03409(10) 0.0299(3) Uani 1 1 d .
H55A H 0.3705 0.0663 0.0099 0.045 Uiso 1 1 calc R
H55B H 0.2738 0.1496 -0.0151 0.045 Uiso 1 1 calc R
H55C H 0.2421 0.0236 0.0393 0.045 Uiso 1 1 calc R
C56 C 0.36842(11) 0.20556(11) 0.45384(10) 0.0269(3) Uani 1 1 d .
H56A H 0.3668 0.2715 0.4716 0.040 Uiso 1 1 calc R
H56B H 0.3405 0.1442 0.5167 0.040 Uiso 1 1 calc R
H56C H 0.3205 0.2126 0.4051 0.040 Uiso 1 1 calc R
C57 C 0.83935(10) 0.14827(10) 0.27721(10) 0.0244(3) Uani 1 1 d .
H57A H 0.8853 0.1899 0.3011 0.037 Uiso 1 1 calc R
H57B H 0.8566 0.1740 0.2014 0.037 Uiso 1 1 calc R
H57C H 0.8561 0.0720 0.3026 0.037 Uiso 1 1 calc R
C58 C 0.88727(11) 0.04483(12) 0.09591(11) 0.0313(3) Uani 1 1 d .
H58A H 0.8694 0.0030 0.1699 0.047 Uiso 1 1 calc R
H58B H 0.9507 0.0957 0.0803 0.047 Uiso 1 1 calc R
H58C H 0.9075 -0.0040 0.0558 0.047 Uiso 1 1 calc R
C59 C 0.49885(13) 0.25641(11) -0.05153(10) 0.0317(3) Uani 1 1 d .
H59A H 0.4318 0.2495 0.0043 0.048 Uiso 1 1 calc R
H59B H 0.4825 0.2235 -0.1000 0.048 Uiso 1 1 calc R
H59C H 0.5202 0.3328 -0.0881 0.048 Uiso 1 1 calc R

loop_
_atom_site_aniso_label
_atom_site_aniso_U_11
_atom_site_aniso_U_22
_atom_site_aniso_U_33
_atom_site_aniso_U_23
_atom_site_aniso_U_13
_atom_site_aniso_U_12
C1 0.0203(6) 0.0163(5) 0.0251(6) -0.0087(5) -0.0063(5) -0.0019(4)
C2 0.0252(6) 0.0181(6) 0.0303(6) -0.0102(5) -0.0115(5) 0.0008(5)
C3 0.0331(7) 0.0198(6) 0.0262(6) -0.0071(5) -0.0149(5) 0.0011(5)
C4 0.0315(7) 0.0219(6) 0.0211(6) -0.0071(5) -0.0065(5) -0.0034(5)
C5 0.0229(6) 0.0209(6) 0.0232(6) -0.0095(5) -0.0058(5) -0.0028(5)
C6 0.0205(6) 0.0174(5) 0.0230(6) -0.0088(5) -0.0072(5) -0.0014(4)
C7 0.0211(6) 0.0189(6) 0.0193(6) -0.0046(4) -0.0023(4) 0.0011(5)
C8 0.0211(6) 0.0240(6) 0.0235(6) -0.0051(5) -0.0014(5) 0.0028(5)
C9 0.0259(7) 0.0242(6) 0.0278(6) -0.0082(5) -0.0013(5) 0.0084(5)
C10 0.0320(7) 0.0186(6) 0.0248(6) -0.0073(5) -0.0028(5) 0.0039(5)
C11 0.0260(6) 0.0204(6) 0.0177(5) -0.0065(4) -0.0022(5) 0.0008(5)
C12 0.0192(6) 0.0197(6) 0.0168(5) -0.0061(4) -0.0009(4) 0.0018(4)
C13 0.0197(6) 0.0151(5) 0.0182(5) -0.0034(4) -0.0038(4) 0.0004(4)
C14 0.0236(6) 0.0173(5) 0.0200(6) -0.0040(4) -0.0062(5) -0.0015(4)
C15 0.0214(6) 0.0244(6) 0.0249(6) -0.0046(5) -0.0099(5) -0.0018(5)
C16 0.0172(6) 0.0237(6) 0.0256(6) -0.0047(5) -0.0047(5) 0.0022(5)
C17 0.0194(6) 0.0197(6) 0.0197(5) -0.0044(5) -0.0029(4) 0.0009(4)
C18 0.0190(6) 0.0164(5) 0.0179(5) -0.0038(4) -0.0045(4) 0.0000(4)
C19 0.0159(6) 0.0185(6) 0.0247(6) -0.0067(5) -0.0041(4) -0.0002(4)
C20 0.0199(6) 0.0169(5) 0.0181(5) -0.0062(4) -0.0037(4) 0.0001(4)
C21 0.0179(6) 0.0171(5) 0.0203(6) -0.0076(4) -0.0037(4) 0.0001(4)
C22 0.0166(6) 0.0178(5) 0.0210(6) -0.0073(4) -0.0035(4) 0.0001(4)
C23 0.0218(6) 0.0194(6) 0.0230(6) -0.0062(5) -0.0030(5) -0.0004(5)
C24 0.0280(7) 0.0306(7) 0.0354(7) -0.0128(6) -0.0157(6) 0.0076(5)
C25 0.0251(7) 0.0387(7) 0.0212(6) -0.0114(5) -0.0031(5) -0.0014(5)
C26 0.0197(6) 0.0299(7) 0.0376(7) -0.0083(6) -0.0018(5) 0.0043(5)
C27 0.0304(7) 0.0189(6) 0.0290(6) -0.0084(5) -0.0066(5) -0.0016(5)
C28 0.0296(7) 0.0245(6) 0.0236(6) -0.0089(5) -0.0094(5) -0.0018(5)
C29 0.0225(6) 0.0259(6) 0.0289(6) -0.0120(5) -0.0037(5) 0.0042(5)
C31 0.0185(6) 0.0160(5) 0.0237(6) -0.0066(4) -0.0070(5) 0.0002(4)
C32 0.0195(6) 0.0194(6) 0.0286(6) -0.0092(5) -0.0062(5) 0.0007(4)
C33 0.0179(6) 0.0236(6) 0.0377(7) -0.0122(5) -0.0080(5) 0.0032(5)
C34 0.0250(7) 0.0223(6) 0.0381(7) -0.0115(5) -0.0181(5) 0.0051(5)
C35 0.0271(6) 0.0174(6) 0.0278(6) -0.0089(5) -0.0131(5) 0.0030(5)
C36 0.0214(6) 0.0149(5) 0.0239(6) -0.0067(4) -0.0076(5) 0.0007(4)
C37 0.0195(6) 0.0197(6) 0.0159(5) -0.0042(4) -0.0071(4) 0.0010(4)
C38 0.0217(6) 0.0237(6) 0.0179(5) -0.0072(5) -0.0073(5) 0.0033(5)
C39 0.0286(7) 0.0231(6) 0.0216(6) -0.0101(5) -0.0098(5) 0.0033(5)
C40 0.0244(6) 0.0241(6) 0.0229(6) -0.0075(5) -0.0101(5) -0.0017(5)
C41 0.0198(6) 0.0226(6) 0.0184(5) -0.0042(5) -0.0071(4) 0.0003(5)
C42 0.0208(6) 0.0186(5) 0.0156(5) -0.0041(4) -0.0065(4) 0.0020(4)
C43 0.0239(6) 0.0183(6) 0.0201(6) -0.0093(5) -0.0029(5) -0.0025(4)
C44 0.0252(6) 0.0275(6) 0.0238(6) -0.0144(5) -0.0001(5) -0.0071(5)
C45 0.0338(7) 0.0318(7) 0.0236(6) -0.0138(5) 0.0037(5) -0.0138(6)
C46 0.0464(8) 0.0241(6) 0.0181(6) -0.0068(5) -0.0023(5) -0.0109(6)
C47 0.0388(7) 0.0196(6) 0.0193(6) -0.0087(5) -0.0074(5) -0.0029(5)
C48 0.0262(6) 0.0181(6) 0.0191(6) -0.0094(5) -0.0038(5) -0.0011(5)
C49 0.0164(6) 0.0186(5) 0.0176(5) -0.0055(4) -0.0038(4) 0.0010(4)
C50 0.0164(6) 0.0194(5) 0.0192(5) -0.0065(4) -0.0043(4) 0.0013(4)
C51 0.0220(6) 0.0162(5) 0.0189(5) -0.0068(4) -0.0068(4) 0.0010(4)
C52 0.0177(6) 0.0182(5) 0.0186(5) -0.0061(4) -0.0045(4) 0.0010(4)
C53 0.0204(6) 0.0188(6) 0.0246(6) -0.0060(5) -0.0063(5) 0.0010(4)
C54 0.0193(6) 0.0321(7) 0.0299(7) -0.0087(5) -0.0020(5) 0.0007(5)
C55 0.0379(8) 0.0284(7) 0.0329(7) -0.0145(6) -0.0207(6) 0.0065(6)
C56 0.0239(7) 0.0337(7) 0.0282(6) -0.0176(5) -0.0052(5) 0.0033(5)
C57 0.0195(6) 0.0293(6) 0.0261(6) -0.0098(5) -0.0071(5) -0.0014(5)
C58 0.0205(6) 0.0423(8) 0.0348(7) -0.0222(6) 0.0012(5) -0.0037(6)
C59 0.0506(9) 0.0225(6) 0.0236(6) -0.0049(5) -0.0156(6) 0.0005(6)

loop_
_atom_type_symbol
_atom_type_description
_atom_type_scat_dispersion_real
_atom_type_scat_dispersion_imag
_atom_type_scat_source
C C 0.0033 0.0016 'International Tables Vol C Tables 4.2.6.8 and 6.1.1.4'
H H 0.0000 0.0000 'International Tables Vol C Tables 4.2.6.8 and 6.1.1.4'

loop_
_geom_angle_atom_site_label_1
_geom_angle_atom_site_label_2
_geom_angle_atom_site_label_3
_geom_angle
C6 C1 C2 120.95(11)
C6 C1 C19 111.65(10)
C2 C1 C19 127.39(11)
C3 C2 C1 117.59(12)
C3 C2 C24 118.74(11)
C1 C2 C24 123.66(12)
C4 C3 C2 121.40(11)
C4 C3 H3A 119.3
C2 C3 H3A 119.3
C3 C4 C5 121.77(12)
C3 C4 H4A 119.1
C5 C4 H4A 119.1
C4 C5 C6 117.53(11)
C4 C5 C25 118.26(11)
C6 C5 C25 124.20(11)
C1 C6 C5 120.64(11)
C1 C6 C21 110.81(10)
C5 C6 C21 128.39(11)
C8 C7 C12 121.02(11)
C8 C7 C19 129.45(11)
C12 C7 C19 109.44(10)
C7 C8 C9 116.55(12)
C7 C8 C26 124.41(12)
C9 C8 C26 118.88(11)
C10 C9 C8 121.63(11)
C10 C9 H9A 119.2
C8 C9 H9A 119.2
C9 C10 C11 121.58(12)
C9 C10 H10A 119.2
C11 C10 H10A 119.2
C12 C11 C10 117.03(12)
C12 C11 C27 124.97(11)
C10 C11 C27 117.99(11)
C11 C12 C7 120.32(11)
C11 C12 C20 130.95(11)
C7 C12 C20 107.78(10)
C14 C13 C18 120.83(11)
C14 C13 C20 127.39(10)
C18 C13 C20 110.33(10)
C15 C14 C13 117.25(11)
C15 C14 C28 118.58(11)
C13 C14 C28 123.97(11)
C16 C15 C14 121.66(11)
C16 C15 H15A 119.2
C14 C15 H15A 119.2
C15 C16 C17 121.51(11)
C15 C16 H16A 119.2
C17 C16 H16A 119.2
C18 C17 C16 117.11(11)
C18 C17 C29 124.18(11)
C16 C17 C29 118.46(11)
C17 C18 C13 120.99(11)
C17 C18 C21 128.00(10)
C13 C18 C21 110.26(10)
C7 C19 C1 109.74(9)
C7 C19 C22 104.05(9)
C1 C19 C22 103.59(9)
C7 C19 H19A 112.9
C1 C19 H19A 112.9
C22 C19 H19A 112.9
C13 C20 C12 126.99(10)
C13 C20 C22 104.04(9)
C12 C20 C22 104.84(9)
C13 C20 H20A 106.5
C12 C20 H20A 106.5
C22 C20 H20A 106.5
C18 C21 C6 120.18(10)
C18 C21 C22 103.54(9)
C6 C21 C22 103.67(9)
C18 C21 H21A 109.6
C6 C21 H21A 109.6
C22 C21 H21A 109.6
C23 C22 C19 114.07(10)
C23 C22 C21 112.11(9)
C19 C22 C21 108.21(9)
C23 C22 C20 111.43(9)
C19 C22 C20 106.20(9)
C21 C22 C20 104.18(9)
C22 C23 H23A 109.5
C22 C23 H23B 109.5
H23A C23 H23B 109.5
C22 C23 H23C 109.5
H23A C23 H23C 109.5
H23B C23 H23C 109.5
C2 C24 H24A 109.5
C2 C24 H24B 109.5
H24A C24 H24B 109.5
C2 C24 H24C 109.5
H24A C24 H24C 109.5
H24B C24 H24C 109.5
C5 C25 H25A 109.5
C5 C25 H25B 109.5
H25A C25 H25B 109.5
C5 C25 H25C 109.5
H25A C25 H25C 109.5
H25B C25 H25C 109.5
C8 C26 H26A 109.5
C8 C26 H26B 109.5
H26A C26 H26B 109.5
C8 C26 H26C 109.5
H26A C26 H26C 109.5
H26B C26 H26C 109.5
C11 C27 H27A 109.5
C11 C27 H27B 109.5
H27A C27 H27B 109.5
C11 C27 H27C 109.5
H27A C27 H27C 109.5
H27B C27 H27C 109.5
C14 C28 H28A 109.5
C14 C28 H28B 109.5
H28A C28 H28B 109.5
C14 C28 H28C 109.5
H28A C28 H28C 109.5
H28B C28 H28C 109.5
C17 C29 H29A 109.5
C17 C29 H29B 109.5
H29A C29 H29B 109.5
C17 C29 H29C 109.5
H29A C29 H29C 109.5
H29B C29 H29C 109.5
C32 C31 C36 120.62(11)
C32 C31 C49 128.47(11)
C36 C31 C49 110.18(10)
C31 C32 C33 117.27(11)
C31 C32 C54 124.54(11)
C33 C32 C54 117.83(11)
C34 C33 C32 121.59(12)
C34 C33 H33A 119.2
C32 C33 H33A 119.2
C33 C34 C35 121.36(11)
C33 C34 H34A 119.3
C35 C34 H34A 119.3
C36 C35 C34 117.04(11)
C36 C35 C55 123.57(11)
C34 C35 C55 118.87(11)
C35 C36 C31 121.17(11)
C35 C36 C51 126.69(11)
C31 C36 C51 110.76(10)
C42 C37 C38 120.59(11)
C42 C37 C49 110.88(10)
C38 C37 C49 128.40(11)
C39 C38 C37 117.45(11)
C39 C38 C56 118.43(11)
C37 C38 C56 124.12(11)
C40 C39 C38 121.79(11)
C40 C39 H39A 119.1
C38 C39 H39A 119.1
C39 C40 C41 121.49(11)
C39 C40 H40A 119.3
C41 C40 H40A 119.3
C40 C41 C42 117.36(11)
C40 C41 C57 119.38(11)
C42 C41 C57 123.24(11)
C37 C42 C41 121.15(10)
C37 C42 C50 111.76(10)
C41 C42 C50 127.08(10)
C44 C43 C48 121.28(11)
C44 C43 C50 129.03(11)
C48 C43 C50 109.68(10)
C43 C44 C45 116.83(12)
C43 C44 C58 123.84(12)
C45 C44 C58 118.95(12)
C46 C45 C44 121.15(12)
C46 C45 H45A 119.4
C44 C45 H45A 119.4
C45 C46 C47 122.19(12)
C45 C46 H46A 118.9
C47 C46 H46A 118.9
C48 C47 C46 116.89(12)
C48 C47 C59 124.98(12)
C46 C47 C59 118.11(12)
C47 C48 C43 120.04(11)
C47 C48 C51 130.61(11)
C43 C48 C51 108.15(10)
C31 C49 C37 119.54(9)
C31 C49 C52 103.71(9)
C37 C49 C52 103.44(9)
C31 C49 H49A 109.8
C37 C49 H49A 109.8
C52 C49 H49A 109.8
C43 C50 C42 110.70(9)
C43 C50 C52 104.24(9)
C42 C50 C52 103.69(9)
C43 C50 H50A 112.5
C42 C50 H50A 112.5
C52 C50 H50A 112.5
C36 C51 C48 126.58(10)
C36 C51 C52 104.20(9)
C48 C51 C52 104.82(9)
C36 C51 H51A 106.6
C48 C51 H51A 106.6
C52 C51 H51A 106.6
C53 C52 C50 113.15(9)
C53 C52 C49 112.82(9)
C50 C52 C49 108.32(9)
C53 C52 C51 111.12(9)
C50 C52 C51 106.33(9)
C49 C52 C51 104.53(9)
C52 C53 H53A 109.5
C52 C53 H53B 109.5
H53A C53 H53B 109.5
C52 C53 H53C 109.5
H53A C53 H53C 109.5
H53B C53 H53C 109.5
C32 C54 H54A 109.5
C32 C54 H54B 109.5
H54A C54 H54B 109.5
C32 C54 H54C 109.5
H54A C54 H54C 109.5
H54B C54 H54C 109.5
C35 C55 H55A 109.5
C35 C55 H55B 109.5
H55A C55 H55B 109.5
C35 C55 H55C 109.5
H55A C55 H55C 109.5
H55B C55 H55C 109.5
C38 C56 H56A 109.5
C38 C56 H56B 109.5
H56A C56 H56B 109.5
C38 C56 H56C 109.5
H56A C56 H56C 109.5
H56B C56 H56C 109.5
C41 C57 H57A 109.5
C41 C57 H57B 109.5
H57A C57 H57B 109.5
C41 C57 H57C 109.5
H57A C57 H57C 109.5
H57B C57 H57C 109.5
C44 C58 H58A 109.5
C44 C58 H58B 109.5
H58A C58 H58B 109.5
C44 C58 H58C 109.5
H58A C58 H58C 109.5
H58B C58 H58C 109.5
C47 C59 H59A 109.5
C47 C59 H59B 109.5
H59A C59 H59B 109.5
C47 C59 H59C 109.5
H59A C59 H59C 109.5
H59B C59 H59C 109.5

loop_
_geom_bond_atom_site_label_1
_geom_bond_atom_site_label_2
_geom_bond_distance
C1 C6 1.4020(17)
C1 C2 1.4022(17)
C1 C19 1.5338(16)
C2 C3 1.3894(18)
C2 C24 1.5052(18)
C3 C4 1.3826(19)
C3 H3A 0.9500
C4 C5 1.3904(18)
C4 H4A 0.9500
C5 C6 1.4020(17)
C5 C25 1.5023(17)
C6 C21 1.5287(16)
C7 C8 1.3978(17)
C7 C12 1.4121(17)
C7 C19 1.5252(16)
C8 C9 1.4026(18)
C8 C26 1.5115(18)
C9 C10 1.3803(19)
C9 H9A 0.9500
C10 C11 1.4047(18)
C10 H10A 0.9500
C11 C12 1.3946(17)
C11 C27 1.5059(18)
C12 C20 1.5385(16)
C13 C14 1.3994(17)
C13 C18 1.4092(16)
C13 C20 1.5169(16)
C14 C15 1.3992(17)
C14 C28 1.5098(16)
C15 C16 1.3792(18)
C15 H15A 0.9500
C16 C17 1.4029(17)
C16 H16A 0.9500
C17 C18 1.3989(16)
C17 C29 1.5079(16)
C18 C21 1.5202(16)
C19 C22 1.5560(16)
C19 H19A 1.0000
C20 C22 1.5686(15)
C20 H20A 1.0000
C21 C22 1.5564(15)
C21 H21A 1.0000
C22 C23 1.5236(16)
C23 H23A 0.9800
C23 H23B 0.9800
C23 H23C 0.9800
C24 H24A 0.9800
C24 H24B 0.9800
C24 H24C 0.9800
C25 H25A 0.9800
C25 H25B 0.9800
C25 H25C 0.9800
C26 H26A 0.9800
C26 H26B 0.9800
C26 H26C 0.9800
C27 H27A 0.9800
C27 H27B 0.9800
C27 H27C 0.9800
C28 H28A 0.9800
C28 H28B 0.9800
C28 H28C 0.9800
C29 H29A 0.9800
C29 H29B 0.9800
C29 H29C 0.9800
C31 C32 1.3969(17)
C31 C36 1.4078(16)
C31 C49 1.5259(16)
C32 C33 1.4004(18)
C32 C54 1.5083(18)
C33 C34 1.3796(19)
C33 H33A 0.9500
C34 C35 1.4017(18)
C34 H34A 0.9500
C35 C36 1.3974(17)
C35 C55 1.5078(17)
C36 C51 1.5157(16)
C37 C42 1.3993(16)
C37 C38 1.4063(16)
C37 C49 1.5312(16)
C38 C39 1.3941(18)
C38 C56 1.5046(17)
C39 C40 1.3834(18)
C39 H39A 0.9500
C40 C41 1.3910(17)
C40 H40A 0.9500
C41 C42 1.4079(17)
C41 C57 1.5035(17)
C42 C50 1.5318(15)
C43 C44 1.3963(17)
C43 C48 1.4103(17)
C43 C50 1.5219(16)
C44 C45 1.3983(19)
C44 C58 1.5096(19)
C45 C46 1.377(2)
C45 H45A 0.9500
C46 C47 1.403(2)
C46 H46A 0.9500
C47 C48 1.3965(17)
C47 C59 1.5091(19)
C48 C51 1.5372(16)
C49 C52 1.5606(15)
C49 H49A 1.0000
C50 C52 1.5530(16)
C50 H50A 1.0000
C51 C52 1.5668(15)
C51 H51A 1.0000
C52 C53 1.5228(16)
C53 H53A 0.9800
C53 H53B 0.9800
C53 H53C 0.9800
C54 H54A 0.9800
C54 H54B 0.9800
C54 H54C 0.9800
C55 H55A 0.9800
C55 H55B 0.9800
C55 H55C 0.9800
C56 H56A 0.9800
C56 H56B 0.9800
C56 H56C 0.9800
C57 H57A 0.9800
C57 H57B 0.9800
C57 H57C 0.9800
C58 H58A 0.9800
C58 H58B 0.9800
C58 H58C 0.9800
C59 H59A 0.9800
C59 H59B 0.9800
C59 H59C 0.9800

loop_
_geom_torsion_atom_site_label_1
_geom_torsion_atom_site_label_2
_geom_torsion_atom_site_label_3
_geom_torsion_atom_site_label_4
_geom_torsion
C6 C1 C2 C3 -1.96(17)
C19 C1 C2 C3 176.88(11)
C6 C1 C2 C24 177.19(11)
C19 C1 C2 C24 -3.96(19)
C1 C2 C3 C4 -0.96(18)
C24 C2 C3 C4 179.84(11)
C2 C3 C4 C5 2.00(19)
C3 C4 C5 C6 -0.06(18)
C3 C4 C5 C25 -179.27(11)
C2 C1 C6 C5 3.93(17)
C19 C1 C6 C5 -175.08(10)
C2 C1 C6 C21 -171.78(10)
C19 C1 C6 C21 9.21(13)
C4 C5 C6 C1 -2.85(17)
C25 C5 C6 C1 176.31(11)
C4 C5 C6 C21 172.03(11)
C25 C5 C6 C21 -8.82(19)
C12 C7 C8 C9 11.10(17)
C19 C7 C8 C9 -165.18(12)
C12 C7 C8 C26 -164.22(12)
C19 C7 C8 C26 19.5(2)
C7 C8 C9 C10 0.73(18)
C26 C8 C9 C10 176.33(12)
C8 C9 C10 C11 -8.0(2)
C9 C10 C11 C12 3.23(18)
C9 C10 C11 C27 -177.26(11)
C10 C11 C12 C7 8.51(17)
C27 C11 C12 C7 -170.95(11)
C10 C11 C12 C20 -158.88(12)
C27 C11 C12 C20 21.66(19)
C8 C7 C12 C11 -16.11(17)
C19 C7 C12 C11 160.85(10)
C8 C7 C12 C20 153.92(11)
C19 C7 C12 C20 -29.12(12)
C18 C13 C14 C15 5.80(17)
C20 C13 C14 C15 170.67(11)
C18 C13 C14 C28 -169.01(11)
C20 C13 C14 C28 -4.13(19)
C13 C14 C15 C16 -6.63(17)
C28 C14 C15 C16 168.46(11)
C14 C15 C16 C17 0.56(19)
C15 C16 C17 C18 6.31(18)
C15 C16 C17 C29 -168.17(11)
C16 C17 C18 C13 -7.05(17)
C29 C17 C18 C13 167.08(11)
C16 C17 C18 C21 -176.13(11)
C29 C17 C18 C21 -2.00(19)
C14 C13 C18 C17 1.05(17)
C20 C13 C18 C17 -166.18(10)
C14 C13 C18 C21 171.89(10)
C20 C13 C18 C21 4.67(13)
C8 C7 C19 C1 92.13(14)
C12 C7 C19 C1 -84.50(12)
C8 C7 C19 C22 -157.56(12)
C12 C7 C19 C22 25.82(12)
C6 C1 C19 C7 110.51(11)
C2 C1 C19 C7 -68.43(15)
C6 C1 C19 C22 -0.11(12)
C2 C1 C19 C22 -179.04(11)
C14 C13 C20 C12 85.53(16)
C18 C13 C20 C12 -108.29(13)
C14 C13 C20 C22 -153.21(11)
C18 C13 C20 C22 12.96(12)
C11 C12 C20 C13 -50.49(18)
C7 C12 C20 C13 140.93(11)
C11 C12 C20 C22 -171.40(12)
C7 C12 C20 C22 20.01(12)
C17 C18 C21 C6 -95.42(14)
C13 C18 C21 C6 94.54(12)
C17 C18 C21 C22 149.66(11)
C13 C18 C21 C22 -20.38(12)
C1 C6 C21 C18 -128.99(11)
C5 C6 C21 C18 55.73(16)
C1 C6 C21 C22 -14.13(12)
C5 C6 C21 C22 170.58(11)
C7 C19 C22 C23 110.99(11)
C1 C19 C22 C23 -134.26(10)
C7 C19 C22 C21 -123.49(10)
C1 C19 C22 C21 -8.74(11)
C7 C19 C22 C20 -12.14(11)
C1 C19 C22 C20 102.62(10)
C18 C21 C22 C23 -93.42(11)
C6 C21 C22 C23 140.36(10)
C18 C21 C22 C19 139.91(9)
C6 C21 C22 C19 13.70(11)
C18 C21 C22 C20 27.20(11)
C6 C21 C22 C20 -99.02(10)
C13 C20 C22 C23 96.36(10)
C12 C20 C22 C23 -128.58(10)
C13 C20 C22 C19 -138.87(9)
C12 C20 C22 C19 -3.81(11)
C13 C20 C22 C21 -24.72(11)
C12 C20 C22 C21 110.34(10)
C36 C31 C32 C33 -7.90(17)
C49 C31 C32 C33 -177.08(11)
C36 C31 C32 C54 164.99(11)
C49 C31 C32 C54 -4.2(2)
C31 C32 C33 C34 7.69(18)
C54 C32 C33 C34 -165.69(12)
C32 C33 C34 C35 0.31(19)
C33 C34 C35 C36 -7.98(18)
C33 C34 C35 C55 164.10(12)
C34 C35 C36 C31 7.67(17)
C55 C35 C36 C31 -164.00(12)
C34 C35 C36 C51 173.00(11)
C55 C35 C36 C51 1.33(19)
C32 C31 C36 C35 0.25(17)
C49 C31 C36 C35 171.24(10)
C32 C31 C36 C51 -167.21(10)
C49 C31 C36 C51 3.79(13)
C42 C37 C38 C39 -2.10(17)
C49 C37 C38 C39 173.49(11)
C42 C37 C38 C56 178.35(11)
C49 C37 C38 C56 -6.06(19)
C37 C38 C39 C40 -1.47(17)
C56 C38 C39 C40 178.11(11)
C38 C39 C40 C41 2.62(19)
C39 C40 C41 C42 -0.12(17)
C39 C40 C41 C57 -178.86(11)
C38 C37 C42 C41 4.64(17)
C49 C37 C42 C41 -171.66(10)
C38 C37 C42 C50 -174.17(10)
C49 C37 C42 C50 9.52(13)
C40 C41 C42 C37 -3.46(16)
C57 C41 C42 C37 175.23(11)
C40 C41 C42 C50 175.16(11)
C57 C41 C42 C50 -6.15(18)
C48 C43 C44 C45 11.22(17)
C50 C43 C44 C45 -167.47(11)
C48 C43 C44 C58 -161.65(11)
C50 C43 C44 C58 19.66(19)
C43 C44 C45 C46 -0.35(18)
C58 C44 C45 C46 172.89(12)
C44 C45 C46 C47 -7.14(19)
C45 C46 C47 C48 3.57(18)
C45 C46 C47 C59 -177.75(11)
C46 C47 C48 C43 7.21(17)
C59 C47 C48 C43 -171.37(11)
C46 C47 C48 C51 -158.65(12)
C59 C47 C48 C51 22.8(2)
C44 C43 C48 C47 -14.97(17)
C50 C43 C48 C47 163.95(10)
C44 C43 C48 C51 153.78(11)
C50 C43 C48 C51 -27.30(12)
C32 C31 C49 C37 -94.04(14)
C36 C31 C49 C37 95.86(12)
C32 C31 C49 C52 151.55(12)
C36 C31 C49 C52 -18.55(12)
C42 C37 C49 C31 -128.33(11)
C38 C37 C49 C31 55.72(16)
C42 C37 C49 C52 -13.78(12)
C38 C37 C49 C52 170.28(11)
C44 C43 C50 C42 92.39(14)
C48 C43 C50 C42 -86.42(11)
C44 C43 C50 C52 -156.70(12)
C48 C43 C50 C52 24.49(12)
C37 C42 C50 C43 110.39(11)
C41 C42 C50 C43 -68.34(14)
C37 C42 C50 C52 -0.87(12)
C41 C42 C50 C52 -179.60(11)
C35 C36 C51 C48 84.90(16)
C31 C36 C51 C48 -108.50(12)
C35 C36 C51 C52 -154.02(11)
C31 C36 C51 C52 12.58(12)
C47 C48 C51 C36 -53.58(18)
C43 C48 C51 C36 139.27(11)
C47 C48 C51 C52 -174.40(12)
C43 C48 C51 C52 18.46(12)
C43 C50 C52 C53 110.40(10)
C42 C50 C52 C53 -133.68(10)
C43 C50 C52 C49 -123.72(9)
C42 C50 C52 C49 -7.80(11)
C43 C50 C52 C51 -11.85(11)
C42 C50 C52 C51 104.07(10)
C31 C49 C52 C53 -95.60(11)
C37 C49 C52 C53 138.94(10)
C31 C49 C52 C50 138.33(9)
C37 C49 C52 C50 12.87(11)
C31 C49 C52 C51 25.26(11)
C37 C49 C52 C51 -100.20(10)
C36 C51 C52 C53 98.72(10)
C48 C51 C52 C53 -126.63(10)
C36 C51 C52 C50 -137.75(9)
C48 C51 C52 C50 -3.09(11)
C36 C51 C52 C49 -23.27(11)
C48 C51 C52 C49 111.39(10)
